data_3000311
loop_
_publ_author_name
'M\"unchhalfen, Marie'
'Schreuer, J\"urgen'
'Reuther, Christoph'
'Mehner, Erik'
'St\"ocker, Hartmut'

_publ_section_title
;
 Elastic, piezoelectric, and dielectric properties of rare-earth calcium
 oxoborates RCa4O(BO3)3 (R&#x2009;=&#x2009;Er, Y, Dy, Gd, Sm, Nd, La)
;
_journal_issue 9
_journal_name_full 'Journal of Applied Physics'
_journal_page_first 095102
_journal_paper_doi 10.1063/5.0061747
_journal_volume 130
_journal_year 2021
_chemical_formula_moiety 'Nd Ca4 O (B O3 )3'
_chemical_formula_sum 'B3 Ca4 Nd O10'
_chemical_formula_weight 496.99
_chemical_name_common 'neodymium calcium oxoborate'
_space_group_crystal_system monoclinic
_space_group_IT_number 8
_space_group_name_Hall 'C -2y'
_space_group_name_H-M_alt 'C 1 m 1'
_atom_sites_solution_hydrogens .
_audit_creation_method SHELXL-2014/7
_cell_angle_alpha 90
_cell_angle_beta 101.378(2)
_cell_angle_gamma 90
_cell_formula_units_Z 2
_cell_length_a 8.11934(17)
_cell_length_b 16.0430(4)
_cell_length_c 3.59765(11)
_cell_measurement_reflns_used 4136
_cell_measurement_temperature 293(2)
_cell_measurement_theta_max 42.3410
_cell_measurement_theta_min 3.6370
_cell_volume 459.41(2)
_computing_cell_refinement 'CrysAlisPro 1.171.36.24 (Rigaku OD, 2012)'
_computing_data_collection 'CrysAlisCCD (Oxford Diffraction, 2002)'
_computing_data_reduction 'CrysAlisPro 1.171.36.24 (Rigaku OD, 2012)'
_computing_molecular_graphics 'VESTA 3 ( Momma & Izumi, 2011 )'
_computing_structure_refinement 'SHELXL-2014/7 (Sheldrick, 2014)'
_computing_structure_solution 'SHELXS-2013/1 (Sheldrick, 2013)'
_diffrn_ambient_temperature 293(2)
_diffrn_measured_fraction_theta_full 0.998
_diffrn_measured_fraction_theta_max 0.847
_diffrn_measurement_device_type 'Xcalibur with Sapphire2 CCD-area detector'
_diffrn_measurement_method '\w and \f'
_diffrn_radiation_type MoK\a
_diffrn_radiation_wavelength 0.71073
_diffrn_reflns_av_R_equivalents 0.0234
_diffrn_reflns_av_unetI/netI 0.0359
_diffrn_reflns_Laue_measured_fraction_full 0.998
_diffrn_reflns_Laue_measured_fraction_max 0.847
_diffrn_reflns_limit_h_max 15
_diffrn_reflns_limit_h_min -14
_diffrn_reflns_limit_k_max 26
_diffrn_reflns_limit_k_min -29
_diffrn_reflns_limit_l_max 6
_diffrn_reflns_limit_l_min -6
_diffrn_reflns_number 4576
_diffrn_reflns_point_group_measured_fraction_full 0.990
_diffrn_reflns_point_group_measured_fraction_max 0.690
_diffrn_reflns_theta_full 25.242
_diffrn_reflns_theta_max 42.958
_diffrn_reflns_theta_min 2.857
_exptl_absorpt_coefficient_mu 7.925
_exptl_absorpt_correction_T_max 0.544
_exptl_absorpt_correction_T_min 0.269
_exptl_absorpt_correction_type analytical
_exptl_absorpt_process_details
;
CrysAlisPro, Agilent Technologies,
Version 1.171.36.24 (release 03-12-2012 CrysAlis171 .NET)
(compiled Dec  3 2012,18:21:49)
Analytical numeric absorption correction using a multifaceted crystal
			model based on expressions derived by R.C. Clark & J.S. Reid.
(Clark, R. C. & Reid, J. S. (1995). Acta Cryst. A51, 887-897)
;
_exptl_crystal_colour purple
_exptl_crystal_density_diffrn 3.593
_exptl_crystal_density_meas 3.587(1)
_exptl_crystal_density_method buoyancy
_exptl_crystal_F_000 470
_exptl_crystal_size_max 0.2732
_exptl_crystal_size_mid 0.2453
_exptl_crystal_size_min 0.0952
_refine_diff_density_max 1.548
_refine_diff_density_min -1.896
_refine_diff_density_rms 0.193
_refine_ls_abs_structure_details
;
 Flack x determined using 905 quotients [(I+)-(I-)]/[(I+)+(I-)]
 (Parsons, Flack and Wagner, Acta Cryst. B69 (2013) 249-259).
;
_refine_ls_abs_structure_Flack -0.039(7)
_refine_ls_extinction_coef 0.100(2)
_refine_ls_extinction_expression Fc^*^=kFc[1+0.001xFc^2^\l^3^/sin(2\q)]^-1/4^
_refine_ls_extinction_method 'SHELXL-2014/7 (Sheldrick 2014'
_refine_ls_goodness_of_fit_ref 1.047
_refine_ls_hydrogen_treatment undef
_refine_ls_matrix_type full
_refine_ls_number_parameters 91
_refine_ls_number_reflns 2389
_refine_ls_number_restraints 3
_refine_ls_restrained_S_all 1.046
_refine_ls_R_factor_all 0.0201
_refine_ls_R_factor_gt 0.0200
_refine_ls_shift/su_max 0.000
_refine_ls_shift/su_mean 0.000
_refine_ls_structure_factor_coef Fsqd
_refine_ls_weighting_details 'w=1/[\s^2^(Fo^2^)+(0.0186P)^2^] where P=(Fo^2^+2Fc^2^)/3'
_refine_ls_weighting_scheme calc
_refine_ls_wR_factor_gt 0.0433
_refine_ls_wR_factor_ref 0.0433
_reflns_Friedel_coverage 0.622
_reflns_Friedel_fraction_full 0.981
_reflns_Friedel_fraction_max 0.531
_reflns_number_gt 2384
_reflns_number_total 2389
_reflns_threshold_expression 'I > 2\s(I)'
_cod_data_source_file NdCOB.cif
_cod_data_source_block NdCOB
_cod_depositor_comments 'Releasing structure 3000311 into public domain as published material.'
_cod_original_cell_volume 459.42(2)
_cod_original_sg_symbol_H-M 'C m'
_cod_database_code 3000311
_shelx_shelxl_version_number 2014/7
_shelx_space_group_comment
;
The symmetry employed for this shelxl refinement is uniquely defined
by the following loop, which should always be used as a source of
symmetry information in preference to the above space-group names.
They are only intended as comments.
;

loop_
_space_group_symop_operation_xyz
'x, y, z'
'x, -y, z'
'x+1/2, y+1/2, z'
'x+1/2, -y+1/2, z'

loop_
_atom_site_label
_atom_site_type_symbol
_atom_site_fract_x
_atom_site_fract_y
_atom_site_fract_z
_atom_site_U_iso_or_equiv
_atom_site_adp_type
_atom_site_occupancy
_atom_site_site_symmetry_order
_atom_site_calc_flag
_atom_site_refinement_flags_posn
_atom_site_refinement_flags_adp
_atom_site_refinement_flags_occupancy
_atom_site_disorder_assembly
_atom_site_disorder_group
Nd-X Nd -0.00024(2) 0.0000 0.00369(2) 0.00823(7) Uani 0.989(2) 2 d S T P . .
Ca-Y Ca 0.35590(7) 0.11342(4) -0.32812(18) 0.00763(16) Uani 0.9949(11) 1 d . . P . .
Ca-Z Ca -0.26799(8) -0.18145(4) 0.34227(19) 0.01029(12) Uani 1 1 d . . . . .
Ca-X Ca -0.00024(2) 0.0000 0.00369(2) 0.00823(7) Uani 0.011(2) 2 d S T P . .
Nd-Y Nd 0.35590(7) 0.11342(4) -0.32812(18) 0.00763(16) Uani 0.0051(11) 1 d . . P . .
O1 O 0.1751(5) 0.0000 -0.4136(11) 0.0071(6) Uani 1 2 d S T P . .
O2 O -0.2079(5) 0.0000 0.3951(13) 0.0140(8) Uani 1 2 d S T P . .
O3 O -0.0948(3) -0.14534(16) -0.0835(7) 0.0109(4) Uani 1 1 d . . . . .
O4 O 0.5306(3) 0.23078(16) -0.2756(8) 0.0133(4) Uani 1 1 d . . . . .
O5 O 0.1997(3) 0.16990(17) -0.8868(7) 0.0128(4) Uani 1 1 d . . . . .
O6 O -0.4669(3) -0.07452(15) 0.2494(7) 0.0110(4) Uani 1 1 d . . . . .
B1 B -0.3822(5) 0.0000 0.2968(14) 0.0068(7) Uani 1 2 d S T P . .
B2 B 0.5449(4) 0.3051(2) -0.0824(11) 0.0078(5) Uani 1 1 d . . . . .

loop_
_atom_site_aniso_label
_atom_site_aniso_U_11
_atom_site_aniso_U_22
_atom_site_aniso_U_33
_atom_site_aniso_U_23
_atom_site_aniso_U_13
_atom_site_aniso_U_12
Nd-X 0.00651(8) 0.01285(10) 0.00541(9) 0.000 0.00142(5) 0.000
Ca-Y 0.0075(2) 0.0082(3) 0.0073(3) 0.00006(18) 0.00161(18) -0.00040(17)
Ca-Z 0.0096(2) 0.0136(3) 0.0082(3) -0.0009(2) 0.00296(19) -0.00089(19)
Ca-X 0.00651(8) 0.01285(10) 0.00541(9) 0.000 0.00142(5) 0.000
Nd-Y 0.0075(2) 0.0082(3) 0.0073(3) 0.00006(18) 0.00161(18) -0.00040(17)
O1 0.0071(13) 0.0086(14) 0.0057(14) 0.000 0.0018(10) 0.000
O2 0.0048(13) 0.027(2) 0.0095(17) 0.000 0.0011(11) 0.000
O3 0.0101(9) 0.0129(10) 0.0100(10) 0.0005(8) 0.0031(8) 0.0020(8)
O4 0.0168(10) 0.0107(10) 0.0143(11) -0.0044(9) 0.0080(9) -0.0037(8)
O5 0.0100(9) 0.0201(12) 0.0079(10) 0.0012(9) 0.0007(8) 0.0061(8)
O6 0.0129(9) 0.0100(9) 0.0099(10) -0.0010(8) 0.0017(8) -0.0041(8)
B1 0.0053(15) 0.0109(18) 0.0050(18) 0.000 0.0032(13) 0.000
B2 0.0081(11) 0.0088(13) 0.0071(13) 0.0001(10) 0.0029(10) -0.0015(10)

loop_
_atom_type_symbol
_atom_type_description
_atom_type_scat_dispersion_real
_atom_type_scat_dispersion_imag
_atom_type_scat_source
B B 0.0013 0.0007 'International Tables Vol C Tables 4.2.6.8 and 6.1.1.4'
O O 0.0106 0.0060 'International Tables Vol C Tables 4.2.6.8 and 6.1.1.4'
Ca Ca 0.2262 0.3064 'International Tables Vol C Tables 4.2.6.8 and 6.1.1.4'
Nd Nd -0.1943 3.0179 'International Tables Vol C Tables 4.2.6.8 and 6.1.1.4'

loop_
_geom_angle_atom_site_label_1
_geom_angle_atom_site_label_2
_geom_angle_atom_site_label_3
_geom_angle
_geom_angle_site_symmetry_1
_geom_angle_site_symmetry_3
O1 Nd-X O1 104.38(15) . 1_556
O1 Nd-X O2 174.55(16) . .
O1 Nd-X O2 81.07(15) 1_556 .
O1 Nd-X O3 97.88(6) . .
O1 Nd-X O3 103.83(6) 1_556 .
O2 Nd-X O3 80.61(6) . .
O1 Nd-X O3 97.88(6) . 2
O1 Nd-X O3 103.83(6) 1_556 2
O2 Nd-X O3 80.61(6) . 2
O3 Nd-X O3 143.46(11) . 2
O1 Nd-X O2 79.75(15) . 1_554
O1 Nd-X O2 175.87(15) 1_556 1_554
O2 Nd-X O2 94.80(13) . 1_554
O3 Nd-X O2 75.34(6) . 1_554
O3 Nd-X O2 75.34(6) 2 1_554
O1 Nd-X Ca-X 141.93(10) . 1_556
O1 Nd-X Ca-X 37.55(9) 1_556 1_556
O2 Nd-X Ca-X 43.52(10) . 1_556
O3 Nd-X Ca-X 93.78(6) . 1_556
O3 Nd-X Ca-X 93.78(6) 2 1_556
O2 Nd-X Ca-X 138.32(9) 1_554 1_556
O1 Nd-X Nd-X 141.93(10) . 1_556
O1 Nd-X Nd-X 37.55(9) 1_556 1_556
O2 Nd-X Nd-X 43.52(10) . 1_556
O3 Nd-X Nd-X 93.78(6) . 1_556
O3 Nd-X Nd-X 93.78(6) 2 1_556
O2 Nd-X Nd-X 138.32(9) 1_554 1_556
Ca-X Nd-X Nd-X 0.0 1_556 1_556
O1 Nd-X Nd-X 38.07(10) . 1_554
O1 Nd-X Nd-X 142.45(9) 1_556 1_554
O2 Nd-X Nd-X 136.48(10) . 1_554
O3 Nd-X Nd-X 86.22(6) . 1_554
O3 Nd-X Nd-X 86.22(6) 2 1_554
O2 Nd-X Nd-X 41.68(9) 1_554 1_554
Ca-X Nd-X Nd-X 180.0 1_556 1_554
Nd-X Nd-X Nd-X 180.0 1_556 1_554
O1 Nd-X Ca-X 38.07(10) . 1_554
O1 Nd-X Ca-X 142.45(9) 1_556 1_554
O2 Nd-X Ca-X 136.48(10) . 1_554
O3 Nd-X Ca-X 86.22(6) . 1_554
O3 Nd-X Ca-X 86.22(6) 2 1_554
O2 Nd-X Ca-X 41.68(9) 1_554 1_554
Ca-X Nd-X Ca-X 180.0 1_556 1_554
Nd-X Nd-X Ca-X 180.0 1_556 1_554
Nd-X Nd-X Ca-X 0.0 1_554 1_554
O1 Nd-X Ca-Y 34.42(5) . .
O1 Nd-X Ca-Y 85.04(8) 1_556 .
O2 Nd-X Ca-Y 148.19(4) . .
O3 Nd-X Ca-Y 130.71(6) . .
O3 Nd-X Ca-Y 75.14(5) 2 .
O2 Nd-X Ca-Y 98.58(8) 1_554 .
Ca-X Nd-X Ca-Y 117.642(10) 1_556 .
Nd-X Nd-X Ca-Y 117.642(10) 1_556 .
Nd-X Nd-X Ca-Y 62.357(10) 1_554 .
Ca-X Nd-X Ca-Y 62.357(10) 1_554 .
O1 Ca-Y O5 88.19(12) . .
O1 Ca-Y O4 176.73(12) . .
O5 Ca-Y O4 88.56(10) . .
O1 Ca-Y O6 99.72(12) . 2_655
O5 Ca-Y O6 171.99(10) . 2_655
O4 Ca-Y O6 83.54(10) . 2_655
O1 Ca-Y O6 99.01(11) . 2_654
O5 Ca-Y O6 81.12(9) . 2_654
O4 Ca-Y O6 80.15(9) . 2_654
O6 Ca-Y O6 98.78(9) 2_655 2_654
O1 Ca-Y O5 88.90(11) . 1_556
O5 Ca-Y O5 98.92(9) . 1_556
O4 Ca-Y O5 91.93(9) . 1_556
O6 Ca-Y O5 80.06(8) 2_655 1_556
O6 Ca-Y O5 172.09(10) 2_654 1_556
O1 Ca-Y B2 80.79(10) . 4_455
O5 Ca-Y B2 75.49(9) . 4_455
O4 Ca-Y B2 98.72(9) . 4_455
O6 Ca-Y B2 104.32(9) 2_655 4_455
O6 Ca-Y B2 156.61(10) 2_654 4_455
O5 Ca-Y B2 24.63(9) 1_556 4_455
O1 Ca-Y B1 87.43(9) . 1_654
O5 Ca-Y B1 98.44(10) . 1_654
O4 Ca-Y B1 92.72(8) . 1_654
O6 Ca-Y B1 83.33(10) 2_655 1_654
O6 Ca-Y B1 21.20(8) 2_654 1_654
O5 Ca-Y B1 162.13(10) 1_556 1_654
B2 Ca-Y B1 166.84(10) 4_455 1_654
O1 Ca-Y Ca-Z 123.28(8) . 3_554
O5 Ca-Y Ca-Z 44.63(7) . 3_554
O4 Ca-Y Ca-Z 54.06(7) . 3_554
O6 Ca-Y Ca-Z 128.08(7) 2_655 3_554
O6 Ca-Y Ca-Z 101.31(6) 2_654 3_554
O5 Ca-Y Ca-Z 73.77(7) 1_556 3_554
B2 Ca-Y Ca-Z 61.19(7) 4_455 3_554
B1 Ca-Y Ca-Z 122.44(6) 1_654 3_554
O1 Ca-Y Ca-Y 89.56(10) . 1_554
O5 Ca-Y Ca-Y 41.15(6) . 1_554
O4 Ca-Y Ca-Y 87.78(7) . 1_554
O6 Ca-Y Ca-Y 139.32(6) 2_655 1_554
O6 Ca-Y Ca-Y 40.53(6) 2_654 1_554
O5 Ca-Y Ca-Y 140.07(6) 1_556 1_554
B2 Ca-Y Ca-Y 116.28(7) 4_455 1_554
B1 Ca-Y Ca-Y 57.41(8) 1_654 1_554
Ca-Z Ca-Y Ca-Y 73.964(14) 3_554 1_554
O1 Ca-Y Nd-Y 89.56(10) . 1_554
O5 Ca-Y Nd-Y 41.15(6) . 1_554
O4 Ca-Y Nd-Y 87.78(7) . 1_554
O6 Ca-Y Nd-Y 139.32(6) 2_655 1_554
O6 Ca-Y Nd-Y 40.53(6) 2_654 1_554
O5 Ca-Y Nd-Y 140.07(6) 1_556 1_554
B2 Ca-Y Nd-Y 116.28(7) 4_455 1_554
B1 Ca-Y Nd-Y 57.41(8) 1_654 1_554
Ca-Z Ca-Y Nd-Y 73.964(14) 3_554 1_554
Ca-Y Ca-Y Nd-Y 0.0 1_554 1_554
O1 Ca-Y Ca-Y 90.44(10) . 1_556
O5 Ca-Y Ca-Y 138.85(6) . 1_556
O4 Ca-Y Ca-Y 92.22(7) . 1_556
O6 Ca-Y Ca-Y 40.68(6) 2_655 1_556
O6 Ca-Y Ca-Y 139.47(6) 2_654 1_556
O5 Ca-Y Ca-Y 39.93(6) 1_556 1_556
B2 Ca-Y Ca-Y 63.72(7) 4_455 1_556
B1 Ca-Y Ca-Y 122.59(8) 1_654 1_556
Ca-Z Ca-Y Ca-Y 106.034(14) 3_554 1_556
Ca-Y Ca-Y Ca-Y 180.0 1_554 1_556
Nd-Y Ca-Y Ca-Y 180.0 1_554 1_556
O3 Ca-Z O6 102.91(9) 1_556 .
O3 Ca-Z O3 100.52(10) 1_556 .
O6 Ca-Z O3 102.23(9) . .
O3 Ca-Z O4 86.33(9) 1_556 2_456
O6 Ca-Z O4 78.43(8) . 2_456
O3 Ca-Z O4 172.70(10) . 2_456
O3 Ca-Z O5 122.05(9) 1_556 3_446
O6 Ca-Z O5 128.63(9) . 3_446
O3 Ca-Z O5 93.28(9) . 3_446
O4 Ca-Z O5 80.85(9) 2_456 3_446
O3 Ca-Z O4 175.93(9) 1_556 2_455
O6 Ca-Z O4 78.55(9) . 2_455
O3 Ca-Z O4 82.78(8) . 2_455
O4 Ca-Z O4 90.27(9) 2_456 2_455
O5 Ca-Z O4 55.04(8) 3_446 2_455
O3 Ca-Z B2 146.79(11) 1_556 2_455
O6 Ca-Z B2 99.14(10) . 2_455
O3 Ca-Z B2 98.68(10) . 2_455
O4 Ca-Z B2 74.08(10) 2_456 2_455
O5 Ca-Z B2 29.64(9) 3_446 2_455
O4 Ca-Z B2 29.41(9) 2_455 2_455
O3 Ca-Z O4 53.11(8) 1_556 3_446
O6 Ca-Z O4 155.96(9) . 3_446
O3 Ca-Z O4 82.93(8) . 3_446
O4 Ca-Z O4 99.44(8) 2_456 3_446
O5 Ca-Z O4 73.70(8) 3_446 3_446
O4 Ca-Z O4 125.49(5) 2_455 3_446
B2 Ca-Z O4 103.28(9) 2_455 3_446
O3 Ca-Z B2 27.30(9) 1_556 3_446
O6 Ca-Z B2 129.01(10) . 3_446
O3 Ca-Z B2 86.10(9) . 3_446
O4 Ca-Z B2 99.17(10) 2_456 3_446
O5 Ca-Z B2 100.37(9) 3_446 3_446
O4 Ca-Z B2 152.06(9) 2_455 3_446
B2 Ca-Z B2 129.61(6) 2_455 3_446
O4 Ca-Z B2 27.12(9) 3_446 3_446
O3 Ca-Z O2 68.57(11) 1_556 .
O6 Ca-Z O2 52.07(9) . .
O3 Ca-Z O2 71.69(10) . .
O4 Ca-Z O2 113.58(10) 2_456 .
O5 Ca-Z O2 163.67(11) 3_446 .
O4 Ca-Z O2 114.95(10) 2_455 .
B2 Ca-Z O2 143.92(12) 2_455 .
O4 Ca-Z O2 109.62(9) 3_446 .
B2 Ca-Z O2 85.32(11) 3_446 .
O3 Ca-Z B1 86.23(11) 1_556 .
O6 Ca-Z B1 25.37(10) . .
O3 Ca-Z B1 86.81(10) . .
O4 Ca-Z B1 96.22(10) 2_456 .
O5 Ca-Z B1 151.03(11) 3_446 .
O4 Ca-Z B1 96.37(11) 2_455 .
B2 Ca-Z B1 121.78(11) 2_455 .
O4 Ca-Z B1 134.81(10) 3_446 .
B2 Ca-Z B1 108.53(11) 3_446 .
O2 Ca-Z B1 26.70(11) . .
O3 Ca-Z B2 92.45(9) 1_556 3_445
O6 Ca-Z B2 124.72(9) . 3_445
O3 Ca-Z B2 22.54(9) . 3_445
O4 Ca-Z B2 156.27(9) 2_456 3_445
O5 Ca-Z B2 79.77(8) 3_446 3_445
O4 Ca-Z B2 89.77(9) 2_455 3_445
B2 Ca-Z B2 95.08(9) 2_455 3_445
O4 Ca-Z B2 61.90(8) 3_446 3_445
B2 Ca-Z B2 71.17(7) 3_446 3_445
O2 Ca-Z B2 87.75(10) . 3_445
B1 Ca-Z B2 107.36(10) . 3_445
Nd-X O1 Ca-X 104.4 . 1_554
Nd-X O1 Nd-X 104.38(15) . 1_554
Ca-X O1 Nd-X 0.0 1_554 1_554
Nd-X O1 Ca-Y 112.11(12) . .
Ca-X O1 Ca-Y 112.59(12) 1_554 .
Nd-X O1 Ca-Y 112.59(12) 1_554 .
Nd-X O1 Nd-Y 112.11(12) . 2
Ca-X O1 Nd-Y 112.59(12) 1_554 2
Nd-X O1 Nd-Y 112.59(12) 1_554 2
Ca-Y O1 Nd-Y 103.3 . 2
Nd-X O1 Ca-Y 112.11(12) . 2
Ca-X O1 Ca-Y 112.59(12) 1_554 2
Nd-X O1 Ca-Y 112.59(12) 1_554 2
Ca-Y O1 Ca-Y 103.31(15) . 2
Nd-Y O1 Ca-Y 0.0 2 2
B1 O2 Nd-X 130.4(3) . .
B1 O2 Ca-X 134.8(3) . 1_556
Nd-X O2 Ca-X 94.8 . 1_556
B1 O2 Nd-X 134.8(3) . 1_556
Nd-X O2 Nd-X 94.80(13) . 1_556
Ca-X O2 Nd-X 0.0 1_556 1_556
B1 O2 Ca-Z 80.59(8) . .
Nd-X O2 Ca-Z 95.07(8) . .
Ca-X O2 Ca-Z 97.55(9) 1_556 .
Nd-X O2 Ca-Z 97.55(9) 1_556 .
B1 O2 Ca-Z 80.59(8) . 2
Nd-X O2 Ca-Z 95.07(8) . 2
Ca-X O2 Ca-Z 97.55(9) 1_556 2
Nd-X O2 Ca-Z 97.55(9) 1_556 2
Ca-Z O2 Ca-Z 161.00(15) . 2
B2 O3 Ca-Z 102.1(2) 3_445 1_554
B2 O3 Ca-Z 116.9(2) 3_445 .
Ca-Z O3 Ca-Z 100.52(10) 1_554 .
B2 O3 Nd-X 108.0(2) 3_445 .
Ca-Z O3 Nd-X 117.90(11) 1_554 .
Ca-Z O3 Nd-X 111.32(10) . .
B2 O4 Ca-Y 136.7(2) . .
B2 O4 Ca-Z 124.18(19) . 2_654
Ca-Y O4 Ca-Z 98.90(9) . 2_654
B2 O4 Ca-Z 81.7(2) . 2_655
Ca-Y O4 Ca-Z 95.32(10) . 2_655
Ca-Z O4 Ca-Z 90.27(9) 2_654 2_655
B2 O4 Ca-Z 78.3(2) . 3_554
Ca-Y O4 Ca-Z 85.16(9) . 3_554
Ca-Z O4 Ca-Z 118.38(11) 2_654 3_554
Ca-Z O4 Ca-Z 151.00(10) 2_655 3_554
B2 O5 Ca-Y 147.1(2) 4_454 .
B2 O5 Ca-Y 108.7(2) 4_454 1_554
Ca-Y O5 Ca-Y 98.92(9) . 1_554
B2 O5 Nd-Y 108.7(2) 4_454 1_554
Ca-Y O5 Nd-Y 98.9 . 1_554
Ca-Y O5 Nd-Y 0.00(2) 1_554 1_554
B2 O5 Ca-Z 85.25(19) 4_454 3_554
Ca-Y O5 Ca-Z 94.70(9) . 3_554
Ca-Y O5 Ca-Z 122.69(11) 1_554 3_554
Nd-Y O5 Ca-Z 122.69(11) 1_554 3_554
B1 O6 Ca-Z 107.9(2) . .
B1 O6 Nd-Y 122.8(3) . 2_455
Ca-Z O6 Nd-Y 102.44(10) . 2_455
B1 O6 Ca-Y 122.8(3) . 2_455
Ca-Z O6 Ca-Y 102.44(10) . 2_455
Nd-Y O6 Ca-Y 0.0 2_455 2_455
B1 O6 Nd-Y 120.1(2) . 2_456
Ca-Z O6 Nd-Y 101.82(10) . 2_456
Nd-Y O6 Nd-Y 98.78(9) 2_455 2_456
Ca-Y O6 Nd-Y 98.78(9) 2_455 2_456
B1 O6 Ca-Y 120.1(2) . 2_456
Ca-Z O6 Ca-Y 101.82(10) . 2_456
Nd-Y O6 Ca-Y 98.8 2_455 2_456
Ca-Y O6 Ca-Y 98.78(9) 2_455 2_456
Nd-Y O6 Ca-Y 0.0 2_456 2_456
O6 B1 O6 121.1(4) 2 .
O6 B1 O2 119.5(2) 2 .
O6 B1 O2 119.5(2) . .
O6 B1 Ca-Z 167.8(3) 2 .
O6 B1 Ca-Z 46.78(14) . .
O2 B1 Ca-Z 72.70(8) . .
O6 B1 Ca-Z 46.78(14) 2 2
O6 B1 Ca-Z 167.8(3) . 2
O2 B1 Ca-Z 72.70(8) . 2
Ca-Z B1 Ca-Z 145.31(16) . 2
O6 B1 Ca-Y 100.6(2) 2 2_456
O6 B1 Ca-Y 38.68(17) . 2_456
O2 B1 Ca-Y 127.2(2) . 2_456
Ca-Z B1 Ca-Y 70.35(4) . 2_456
Ca-Z B1 Ca-Y 136.17(12) 2 2_456
O6 B1 Ca-Y 38.68(17) 2 1_456
O6 B1 Ca-Y 100.6(2) . 1_456
O2 B1 Ca-Y 127.2(2) . 1_456
Ca-Z B1 Ca-Y 136.17(12) . 1_456
Ca-Z B1 Ca-Y 70.35(4) 2 1_456
Ca-Y B1 Ca-Y 67.29(8) 2_456 1_456
O5 B2 O4 119.3(3) 4_556 .
O5 B2 O3 120.0(3) 4_556 3
O4 B2 O3 120.6(3) . 3
O5 B2 Ca-Z 65.11(18) 4_556 2_655
O4 B2 Ca-Z 68.85(19) . 2_655
O3 B2 Ca-Z 140.6(2) 3 2_655
O5 B2 Ca-Z 155.8(2) 4_556 3_554
O4 B2 Ca-Z 74.5(2) . 3_554
O3 B2 Ca-Z 50.56(17) 3 3_554
Ca-Z B2 Ca-Z 137.91(13) 2_655 3_554
O5 B2 Ca-Y 46.64(15) 4_556 4
O4 B2 Ca-Y 102.27(19) . 4
O3 B2 Ca-Y 117.8(2) 3 4
Ca-Z B2 Ca-Y 94.01(10) 2_655 4
Ca-Z B2 Ca-Y 113.79(12) 3_554 4
O5 B2 Nd-Y 46.64(15) 4_556 4
O4 B2 Nd-Y 102.27(19) . 4
O3 B2 Nd-Y 117.8(2) 3 4
Ca-Z B2 Nd-Y 94.01(10) 2_655 4
Ca-Z B2 Nd-Y 113.79(12) 3_554 4
Ca-Y B2 Nd-Y 0.00(3) 4 4
O5 B2 Ca-X 76.95(19) 4_556 3
O4 B2 Ca-X 154.9(3) . 3
O3 B2 Ca-X 47.44(16) 3 3
Ca-Z B2 Ca-X 135.59(14) 2_655 3
Ca-Z B2 Ca-X 84.06(9) 3_554 3
Ca-Y B2 Ca-X 74.36(8) 4 3
Nd-Y B2 Ca-X 74.36(8) 4 3
O5 B2 Ca-Z 117.7(2) 4_556 3
O4 B2 Ca-Z 107.60(19) . 3
O3 B2 Ca-Z 40.54(14) 3 3
Ca-Z B2 Ca-Z 100.63(10) 2_655 3
Ca-Z B2 Ca-Z 71.17(7) 3_554 3
Ca-Y B2 Ca-Z 149.81(13) 4 3
Nd-Y B2 Ca-Z 149.81(13) 4 3
Ca-X B2 Ca-Z 76.73(8) 3 3

loop_
_geom_bond_atom_site_label_1
_geom_bond_atom_site_label_2
_geom_bond_distance
_geom_bond_site_symmetry_2
Nd-X O1 2.264(4) .
Nd-X O1 2.290(4) 1_556
Nd-X O2 2.401(4) .
Nd-X O3 2.455(3) .
Nd-X O3 2.456(3) 2
Nd-X O2 2.486(4) 1_554
Nd-X Ca-X 3.59764(11) 1_556
Nd-X Nd-X 3.59764(11) 1_556
Nd-X Nd-X 3.59766(11) 1_554
Nd-X Ca-X 3.59766(11) 1_554
Nd-X Ca-Y 3.8025(6) .
Ca-Y O1 2.320(2) .
Ca-Y O5 2.337(3) .
Ca-Y O4 2.343(3) .
Ca-Y O6 2.366(3) 2_655
Ca-Y O6 2.373(2) 2_654
Ca-Y O5 2.396(2) 1_556
Ca-Y B2 3.122(3) 4_455
Ca-Y B1 3.284(4) 1_654
Ca-Y Ca-Z 3.5745(9) 3_554
Ca-Y Ca-Y 3.59764(10) 1_554
Ca-Y Nd-Y 3.59764(10) 1_554
Ca-Y Ca-Y 3.59765(10) 1_556
Ca-Z O3 2.331(3) 1_556
Ca-Z O6 2.335(3) .
Ca-Z O3 2.347(2) .
Ca-Z O4 2.465(3) 2_456
Ca-Z O5 2.520(3) 3_446
Ca-Z O4 2.609(3) 2_455
Ca-Z B2 2.768(4) 2_455
Ca-Z O4 2.905(3) 3_446
Ca-Z B2 2.951(4) 3_446
Ca-Z O2 2.9516(9) .
Ca-Z B1 3.0498(15) .
Ca-Z B2 3.220(3) 3_445
O1 Ca-X 2.290(4) 1_554
O1 Nd-X 2.290(4) 1_554
O1 Nd-Y 2.320(2) 2
O1 Ca-Y 2.320(2) 2
O2 B1 1.389(6) .
O2 Ca-X 2.486(4) 1_556
O2 Nd-X 2.486(4) 1_556
O2 Ca-Z 2.9516(9) 2
O3 B2 1.384(4) 3_445
O3 Ca-Z 2.331(3) 1_554
O4 B2 1.374(4) .
O4 Ca-Z 2.465(3) 2_654
O4 Ca-Z 2.609(3) 2_655
O4 Ca-Z 2.905(3) 3_554
O5 B2 1.374(4) 4_454
O5 Ca-Y 2.396(2) 1_554
O5 Nd-Y 2.396(2) 1_554
O5 Ca-Z 2.520(3) 3_554
O6 B1 1.373(3) .
O6 Nd-Y 2.366(3) 2_455
O6 Ca-Y 2.366(3) 2_455
O6 Nd-Y 2.373(2) 2_456
O6 Ca-Y 2.373(2) 2_456
B1 O6 1.373(3) 2
B1 Ca-Z 3.0498(15) 2
B1 Ca-Y 3.284(4) 2_456
B1 Ca-Y 3.284(4) 1_456
B2 O5 1.374(4) 4_556
B2 O3 1.384(4) 3
B2 Ca-Z 2.768(4) 2_655
B2 Ca-Z 2.951(4) 3_554
B2 Ca-Y 3.122(3) 4
B2 Nd-Y 3.122(3) 4
B2 Ca-X 3.170(4) 3
B2 Ca-Z 3.220(3) 3
